data_7115893
loop_
_publ_author_name
'Jamie R. Wolstenhulme'
'Alex Cavell'
'Matija Gredicak'
'Russell W. Driver'
'Martin D. Smith'

_publ_section_title
;
 A cation-directed two-component cascade approach to enantioenriched
 pyrroloindolines
;
_journal_name_full Chem.Commun.
_journal_page_first 13585
_journal_paper_doi 10.1039/C4cc06683A
_journal_volume 50
_journal_year 2014
_chemical_compound_source synthesis
_chemical_formula_moiety 'C27 H21 F1 N4 O6'
_chemical_formula_sum 'C27 H21 F N4 O6'
_chemical_formula_weight 516.48
_space_group_IT_number 14
_symmetry_cell_setting monoclinic
_symmetry_space_group_name_Hall '-P 2ybc'
_symmetry_space_group_name_H-M 'P 1 21/c 1'
_atom_sites_solution_hydrogens difmap
_atom_sites_solution_primary other
_audit_creation_date 2014-08-16
_audit_creation_method CRYSTALS_ver_14.43
_cell_angle_alpha 90
_cell_angle_beta 95.887(2)
_cell_angle_gamma 90
_cell_formula_units_Z 4
_cell_length_a 12.7056(3)
_cell_length_b 26.8163(5)
_cell_length_c 7.0360(2)
_cell_measurement_reflns_used 9801
_cell_measurement_temperature 100
_cell_measurement_theta_max 26
_cell_measurement_theta_min 2
_cell_volume 2384.64(10)
_computing_cell_refinement 'CrystalClear-SM Expert 2.0 r4 (Rigaku, 2009)'
_computing_data_collection 'CrystalClear-SM Expert 2.0 r4 (Rigaku, 2009)'
_computing_data_reduction 'CrystalClear-SM Expert 2.0 r4 (Rigaku, 2009)'
_computing_molecular_graphics 'CAMERON (Watkin et al., 1996)'
_computing_publication_material 'CRYSTALS (Betteridge et al., 2003)'
_computing_structure_refinement 'CRYSTALS (Betteridge et al., 2003)'
_computing_structure_solution 'Superflip (Palatinus & Chapuis, 2007)'
_diffrn_ambient_temperature 100
_diffrn_detector CCD
_diffrn_measured_fraction_theta_full 0.905
_diffrn_measured_fraction_theta_max 0.865
_diffrn_measurement_device 'CrystalLogic Kappa (3 circle)'
_diffrn_measurement_device_type 'Rigaku Saturn724+ (2x2 bin mode)'
_diffrn_measurement_method \w
_diffrn_radiation_monochromator synchrotron
_diffrn_radiation_type synchrotron
_diffrn_radiation_wavelength 0.68890
_diffrn_reflns_av_R_equivalents 0.065
_diffrn_reflns_limit_h_max 15
_diffrn_reflns_limit_h_min -16
_diffrn_reflns_limit_k_max 34
_diffrn_reflns_limit_k_min -33
_diffrn_reflns_limit_l_max 8
_diffrn_reflns_limit_l_min -9
_diffrn_reflns_number 29242
_diffrn_reflns_theta_full 25.101
_diffrn_reflns_theta_max 26.703
_diffrn_reflns_theta_min 2.146
_diffrn_standards_number 0
_exptl_absorpt_coefficient_mu 0.109
_exptl_absorpt_correction_T_max 1.00
_exptl_absorpt_correction_T_min 0.83
_exptl_absorpt_correction_type multi-scan
_exptl_absorpt_process_details 'CrysAlis, (Oxford Diffraction, 2002)'
_exptl_crystal_colour clear_pale_colourless
_exptl_crystal_density_diffrn 1.439
_exptl_crystal_density_meas ?
_exptl_crystal_density_method 'not measured'
_exptl_crystal_description block
_exptl_crystal_F_000 1072
_exptl_crystal_size_max 0.050
_exptl_crystal_size_mid 0.020
_exptl_crystal_size_min 0.010
_refine_diff_density_max 0.72
_refine_diff_density_min -0.40
_refine_ls_extinction_method None
_refine_ls_goodness_of_fit_ref 0.9780
_refine_ls_hydrogen_treatment constr
_refine_ls_matrix_type full
_refine_ls_number_parameters 343
_refine_ls_number_reflns 4790
_refine_ls_number_restraints 0
_refine_ls_R_factor_all 0.0894
_refine_ls_R_factor_gt 0.0724
_refine_ls_shift/su_max 0.0001560
_refine_ls_shift/su_mean 0.0000147
_refine_ls_structure_factor_coef Fsqd
_refine_ls_weighting_details
;
 Method= Modified Sheldrick 
 w=1/[\s^2^(F^2^) + ( 0.06P)^2^ + 4.77P] 
 ,where P=(max(Fo^2^,0) + 2Fc^2^)/3 
;
_refine_ls_weighting_scheme calc
_refine_ls_wR_factor_all 0.1726
_refine_ls_wR_factor_gt 0.1633
_refine_ls_wR_factor_ref 0.1726
_reflns_limit_h_max 15
_reflns_limit_h_min -16
_reflns_limit_k_max 34
_reflns_limit_k_min 0
_reflns_limit_l_max 9
_reflns_limit_l_min 0
_reflns_number_gt 3948
_reflns_number_total 4802
_reflns_threshold_expression I>2.0\s(I)
_oxford_diffrn_Wilson_B_factor 2.70
_oxford_diffrn_Wilson_scale 0.02
_oxford_refine_ls_r_factor_ref 0.0894
_oxford_refine_ls_scale 8.6(4)
_oxford_reflns_number_all 4790
_oxford_reflns_threshold_expression_ref I>-3.0\s(I)
_oxford_structure_analysis_title 178RWD14-
_cod_data_source_file c4cc06683a2.cif
_cod_data_source_block 5
_cod_depositor_comments
;
The following automatic conversions were performed:

'_atom_sites_solution_primary' value 'Other' changed to 'other'
according to the built-in table from CIF Core dictionary named
'cif_core.dic' version 2.4.1 from 2010-06-29.

Automatic conversion script
Id: cif_fix_values 2827 2014-09-09 07:05:25Z andrius 

The following automatic conversions were performed:

'_exptl_crystal_density_meas' value 'not measured' was changed to '?'
- the value is perceived as not measured.

Automatic conversion script
Id: cif_fix_values 3008 2015-01-20 13:52:24Z robertas 
;
_cod_original_sg_symbol_H-M 'P 21/c '
_cod_original_formula_sum 'C27 H21 F1 N4 O6'
_cod_database_code 7115893

loop_
_symmetry_equiv_pos_as_xyz
x,y,z
-x,-y,-z
x,-y+1/2,z+1/2
-x,y+1/2,-z+1/2

loop_
_atom_site_label
_atom_site_type_symbol
_atom_site_fract_x
_atom_site_fract_y
_atom_site_fract_z
_atom_site_U_iso_or_equiv
_atom_site_occupancy
_atom_site_adp_type
_atom_site_refinement_flags_posn
F1 F -0.10496(15) 0.43851(7) 0.2535(3) 0.0516 1.0000 Uani .
C2 C -0.0112(3) 0.46312(11) 0.2603(4) 0.0389 1.0000 Uani .
C3 C -0.0138(3) 0.51424(12) 0.2422(5) 0.0443 1.0000 Uani .
C4 C 0.0825(3) 0.53850(11) 0.2543(5) 0.0468 1.0000 Uani .
C5 C 0.1768(3) 0.51200(11) 0.2859(5) 0.0404 1.0000 Uani .
N6 N 0.2747(3) 0.54152(10) 0.3017(4) 0.0506 1.0000 Uani .
O7 O 0.3531(2) 0.52485(9) 0.4039(4) 0.0585 1.0000 Uani .
O8 O 0.2745(2) 0.58203(9) 0.2234(5) 0.0742 1.0000 Uani .
C9 C 0.1791(2) 0.45933(10) 0.3029(4) 0.0341 1.0000 Uani .
C10 C 0.0812(2) 0.43583(11) 0.2895(4) 0.0356 1.0000 Uani .
C11 C 0.2798(2) 0.42827(10) 0.3459(4) 0.0331 1.0000 Uani .
N12 N 0.2581(2) 0.37479(9) 0.2864(4) 0.0384 1.0000 Uani .
C13 C 0.2747(2) 0.34628(11) 0.4288(4) 0.0358 1.0000 Uani .
C14 C 0.3022(2) 0.37169(10) 0.6236(4) 0.0325 1.0000 Uani .
C15 C 0.3188(3) 0.42605(11) 0.5658(4) 0.0389 1.0000 Uani .
C16 C 0.3899(2) 0.34419(10) 0.7415(4) 0.0310 1.0000 Uani .
C17 C 0.3475(2) 0.31700(10) 0.8855(4) 0.0292 1.0000 Uani .
N18 N 0.23592(18) 0.32649(8) 0.8770(3) 0.0290 1.0000 Uani .
C19 C 0.2074(2) 0.36205(10) 0.7360(4) 0.0308 1.0000 Uani .
O20 O 0.11997(16) 0.38110(7) 0.7008(3) 0.0363 1.0000 Uani .
C21 C 0.1674(2) 0.30393(9) 1.0024(4) 0.0296 1.0000 Uani .
O22 O 0.19859(15) 0.26938(7) 1.1057(3) 0.0318 1.0000 Uani .
N23 N 0.06946(18) 0.32433(8) 0.9869(3) 0.0318 1.0000 Uani .
C24 C -0.0100(2) 0.31697(10) 1.1115(4) 0.0306 1.0000 Uani .
C25 C -0.1127(2) 0.33202(11) 1.0461(4) 0.0359 1.0000 Uani .
C26 C -0.1924(2) 0.32973(11) 1.1658(5) 0.0385 1.0000 Uani .
C27 C -0.1734(2) 0.31173(11) 1.3525(5) 0.0370 1.0000 Uani .
C28 C -0.0710(2) 0.29671(10) 1.4149(4) 0.0357 1.0000 Uani .
C29 C 0.0105(2) 0.29879(10) 1.2985(4) 0.0328 1.0000 Uani .
C30 C -0.2602(3) 0.30982(13) 1.4833(5) 0.0472 1.0000 Uani .
C31 C 0.4117(2) 0.28809(10) 1.0143(4) 0.0332 1.0000 Uani .
C32 C 0.5191(2) 0.28731(11) 0.9923(4) 0.0372 1.0000 Uani .
C33 C 0.5622(2) 0.31383(11) 0.8491(4) 0.0376 1.0000 Uani .
C34 C 0.4965(2) 0.34278(11) 0.7204(4) 0.0356 1.0000 Uani .
C35 C 0.3639(3) 0.44171(11) 0.2112(5) 0.0404 1.0000 Uani .
O36 O 0.45978(18) 0.42786(8) 0.2826(3) 0.0444 1.0000 Uani .
C37 C 0.5446(3) 0.43529(14) 0.1604(6) 0.0535 1.0000 Uani .
O38 O 0.3437(2) 0.46018(10) 0.0551(4) 0.0586 1.0000 Uani .
H31 H -0.0789 0.5314 0.2223 0.0530 1.0000 Uiso R
H41 H 0.0857 0.5740 0.2408 0.0562 1.0000 Uiso R
H101 H 0.0772 0.4009 0.2992 0.0431 1.0000 Uiso R
H131 H 0.2673 0.3106 0.4166 0.0425 1.0000 Uiso R
H151 H 0.3949 0.4342 0.5812 0.0473 1.0000 Uiso R
H152 H 0.2829 0.4486 0.6402 0.0471 1.0000 Uiso R
H251 H -0.1267 0.3444 0.9215 0.0426 1.0000 Uiso R
H261 H -0.2609 0.3409 1.1186 0.0462 1.0000 Uiso R
H281 H -0.0569 0.2847 1.5417 0.0429 1.0000 Uiso R
H291 H 0.0794 0.2891 1.3458 0.0388 1.0000 Uiso R
H301 H -0.2473 0.2839 1.5767 0.0707 1.0000 Uiso R
H303 H -0.2642 0.3414 1.5466 0.0709 1.0000 Uiso R
H302 H -0.3257 0.3037 1.4060 0.0714 1.0000 Uiso R
H311 H 0.3845 0.2703 1.1123 0.0400 1.0000 Uiso R
H321 H 0.5644 0.2680 1.0755 0.0449 1.0000 Uiso R
H331 H 0.6356 0.3125 0.8380 0.0449 1.0000 Uiso R
H341 H 0.5243 0.3606 0.6225 0.0431 1.0000 Uiso R
H372 H 0.6090 0.4203 0.2220 0.0800 1.0000 Uiso R
H373 H 0.5544 0.4712 0.1401 0.0793 1.0000 Uiso R
H371 H 0.5248 0.4190 0.0402 0.0795 1.0000 Uiso R
H231 H 0.0564 0.3460 0.8950 0.0381 1.0000 Uiso R

loop_
_atom_site_aniso_label
_atom_site_aniso_U_11
_atom_site_aniso_U_22
_atom_site_aniso_U_33
_atom_site_aniso_U_23
_atom_site_aniso_U_13
_atom_site_aniso_U_12
F1 0.0496(11) 0.0390(10) 0.0650(13) -0.0032(9) 0.0001(9) 0.0004(8)
C2 0.0492(18) 0.0359(15) 0.0310(16) -0.0031(12) 0.0016(13) -0.0005(13)
C3 0.060(2) 0.0349(16) 0.0386(18) 0.0005(13) 0.0055(15) 0.0087(14)
C4 0.068(2) 0.0263(14) 0.047(2) 0.0030(13) 0.0071(16) 0.0030(14)
C5 0.0558(19) 0.0281(14) 0.0379(18) 0.0005(12) 0.0082(14) -0.0022(13)
N6 0.0663(19) 0.0262(13) 0.0580(19) 0.0020(12) 0.0001(15) -0.0057(12)
O7 0.0679(17) 0.0419(13) 0.0628(17) 0.0025(12) -0.0066(13) -0.0069(12)
O8 0.082(2) 0.0332(13) 0.103(2) 0.0228(14) -0.0087(17) -0.0108(13)
C9 0.0528(18) 0.0257(13) 0.0238(15) 0.0016(11) 0.0039(12) 0.0010(12)
C10 0.0508(18) 0.0277(14) 0.0279(16) 0.0019(11) 0.0028(13) 0.0020(12)
C11 0.0434(16) 0.0281(13) 0.0270(15) -0.0006(11) 0.0005(12) -0.0040(11)
N12 0.0476(15) 0.0298(12) 0.0373(15) 0.0003(11) 0.0024(11) 0.0016(11)
C13 0.0410(16) 0.0334(15) 0.0328(17) -0.0007(12) 0.0026(13) 0.0009(12)
C14 0.0408(16) 0.0308(14) 0.0253(15) 0.0018(11) 0.0003(12) -0.0025(11)
C15 0.0499(18) 0.0318(15) 0.0347(17) 0.0024(12) 0.0028(14) -0.0016(13)
C16 0.0426(16) 0.0267(13) 0.0235(14) -0.0035(11) 0.0021(12) -0.0006(11)
C17 0.0388(15) 0.0250(13) 0.0233(14) -0.0043(10) 0.0003(11) -0.0007(11)
N18 0.0373(13) 0.0256(11) 0.0240(12) -0.0006(9) 0.0025(9) 0.0011(9)
C19 0.0423(16) 0.0261(13) 0.0234(14) -0.0036(10) -0.0001(12) 0.0000(11)
O20 0.0437(12) 0.0346(11) 0.0300(11) 0.0043(8) 0.0018(9) 0.0064(9)
C21 0.0398(15) 0.0235(12) 0.0249(14) -0.0024(10) 0.0004(11) -0.0039(11)
O22 0.0394(11) 0.0248(9) 0.0309(11) 0.0025(8) 0.0021(8) 0.0012(8)
N23 0.0366(13) 0.0294(12) 0.0292(13) 0.0038(9) 0.0019(10) 0.0026(9)
C24 0.0354(15) 0.0247(13) 0.0318(15) -0.0001(11) 0.0032(12) -0.0014(10)
C25 0.0386(16) 0.0349(15) 0.0333(16) 0.0021(12) -0.0017(12) -0.0013(12)
C26 0.0339(15) 0.0361(15) 0.0445(19) 0.0003(13) -0.0007(13) -0.0011(12)
C27 0.0400(16) 0.0310(14) 0.0400(18) -0.0016(12) 0.0047(13) -0.0068(12)
C28 0.0445(17) 0.0297(14) 0.0327(16) 0.0018(12) 0.0032(13) -0.0057(12)
C29 0.0391(15) 0.0241(13) 0.0342(16) 0.0018(11) -0.0007(12) -0.0010(11)
C30 0.0441(18) 0.0474(19) 0.051(2) -0.0008(15) 0.0100(15) -0.0065(14)
C31 0.0418(16) 0.0292(14) 0.0286(16) 0.0010(11) 0.0039(12) 0.0019(11)
C32 0.0421(17) 0.0363(15) 0.0325(17) 0.0001(12) 0.0010(13) 0.0049(12)
C33 0.0369(16) 0.0413(16) 0.0346(17) -0.0039(13) 0.0041(13) 0.0007(12)
C34 0.0434(16) 0.0361(15) 0.0276(16) -0.0025(12) 0.0056(12) -0.0023(12)
C35 0.0549(19) 0.0295(14) 0.0372(18) 0.0039(13) 0.0068(14) 0.0018(13)
O36 0.0482(13) 0.0434(12) 0.0425(13) 0.0011(10) 0.0092(10) -0.0056(10)
C37 0.057(2) 0.054(2) 0.053(2) -0.0005(17) 0.0211(17) -0.0023(16)
O38 0.0690(17) 0.0666(17) 0.0409(15) 0.0168(12) 0.0095(12) 0.0060(13)

loop_
_atom_type_symbol
_atom_type_scat_dispersion_real
_atom_type_scat_dispersion_imag
_atom_type_scat_Cromer_Mann_a1
_atom_type_scat_Cromer_Mann_b1
_atom_type_scat_Cromer_Mann_a2
_atom_type_scat_Cromer_Mann_b2
_atom_type_scat_Cromer_Mann_a3
_atom_type_scat_Cromer_Mann_b3
_atom_type_scat_Cromer_Mann_a4
_atom_type_scat_Cromer_Mann_b4
_atom_type_scat_Cromer_Mann_c
_atom_type_scat_source
C 0.0020 0.0020 2.3100 20.8439 1.0200 10.2075 1.5886 0.5687 0.8650 51.6512 0.2156 'International Tables Vol C 4.2.6.8 and 6.1.1.4'
H 0.0000 0.0000 0.4930 10.5109 0.3229 26.1257 0.1402 3.1424 0.0408 57.7998 0.0030 'International Tables Vol C 4.2.6.8 and 6.1.1.4'
F 0.0160 0.0090 3.5392 10.2825 2.6412 4.2944 1.5170 0.2615 1.0243 26.1476 0.2776 'International Tables Vol C 4.2.6.8 and 6.1.1.4'
N 0.0040 0.0030 12.2126 0.0057 3.1322 9.8933 2.0125 28.9975 1.1663 0.5826 -11.5290 'International Tables Vol C 4.2.6.8 and 6.1.1.4'
O 0.0070 0.0060 3.0485 13.2771 2.2868 5.7011 1.5463 0.3239 0.8670 32.9089 0.2508 'International Tables Vol C 4.2.6.8 and 6.1.1.4'

loop_
_geom_angle_atom_site_label_1
_geom_angle_atom_site_label_2
_geom_angle_atom_site_label_3
_geom_angle
_geom_angle_publ_flag
F1 C2 C3 117.9(3) yes
F1 C2 C10 118.5(3) yes
C3 C2 C10 123.6(3) yes
C2 C3 C4 116.8(3) yes
C2 C3 H31 120.7 no
C4 C3 H31 122.5 no
C3 C4 C5 120.8(3) yes
C3 C4 H41 120.5 no
C5 C4 H41 118.7 no
C4 C5 N6 116.4(3) yes
C4 C5 C9 122.2(3) yes
N6 C5 C9 121.3(3) yes
C5 N6 O7 118.0(3) yes
C5 N6 O8 118.9(3) yes
O7 N6 O8 122.9(3) yes
C5 C9 C10 115.8(3) yes
C5 C9 C11 124.7(3) yes
C10 C9 C11 119.4(2) yes
C9 C10 C2 120.8(3) yes
C9 C10 H101 120.1 no
C2 C10 H101 119.1 no
C9 C11 N12 109.6(2) yes
C9 C11 C15 112.8(2) yes
N12 C11 C15 105.4(2) yes
C9 C11 C35 111.7(2) yes
N12 C11 C35 99.8(2) yes
C15 C11 C35 116.4(2) yes
C11 N12 C13 110.1(2) yes
N12 C13 C14 116.3(3) yes
N12 C13 H131 121.6 no
C14 C13 H131 122.0 no
C13 C14 C15 102.1(2) yes
C13 C14 C16 111.1(2) yes
C15 C14 C16 119.7(2) yes
C13 C14 C19 105.5(2) yes
C15 C14 C19 115.8(2) yes
C16 C14 C19 102.1(2) yes
C14 C15 C11 105.0(2) yes
C14 C15 H151 110.0 no
C11 C15 H151 107.8 no
C14 C15 H152 111.9 no
C11 C15 H152 113.4 no
H151 C15 H152 108.7 no
C14 C16 C17 109.6(2) yes
C14 C16 C34 129.2(3) yes
C17 C16 C34 121.2(3) yes
C16 C17 N18 109.2(2) yes
C16 C17 C31 121.2(3) yes
N18 C17 C31 129.5(3) yes
C17 N18 C19 109.5(2) yes
C17 N18 C21 124.0(2) yes
C19 N18 C21 126.5(2) yes
C14 C19 N18 108.8(2) yes
C14 C19 O20 124.8(2) yes
N18 C19 O20 126.3(3) yes
N18 C21 O22 120.4(3) yes
N18 C21 N23 113.0(2) yes
O22 C21 N23 126.6(3) yes
C21 N23 C24 126.9(2) yes
C21 N23 H231 115.6 no
C24 N23 H231 117.3 no
N23 C24 C25 117.1(3) yes
N23 C24 C29 123.6(2) yes
C25 C24 C29 119.1(3) yes
C24 C25 C26 120.3(3) yes
C24 C25 H251 119.4 no
C26 C25 H251 120.3 no
C25 C26 C27 121.4(3) yes
C25 C26 H261 118.5 no
C27 C26 H261 120.2 no
C26 C27 C28 117.6(3) yes
C26 C27 C30 121.2(3) yes
C28 C27 C30 121.2(3) yes
C27 C28 C29 122.3(3) yes
C27 C28 H281 118.4 no
C29 C28 H281 119.3 no
C24 C29 C28 119.3(3) yes
C24 C29 H291 120.4 no
C28 C29 H291 120.3 no
C27 C30 H301 111.0 no
C27 C30 H303 109.2 no
H301 C30 H303 109.5 no
C27 C30 H302 107.8 no
H301 C30 H302 110.0 no
H303 C30 H302 109.3 no
C17 C31 C32 116.9(3) yes
C17 C31 H311 122.0 no
C32 C31 H311 121.1 no
C31 C32 C33 122.5(3) yes
C31 C32 H321 119.1 no
C33 C32 H321 118.4 no
C32 C33 C34 119.9(3) yes
C32 C33 H331 120.4 no
C34 C33 H331 119.7 no
C33 C34 C16 118.2(3) yes
C33 C34 H341 120.9 no
C16 C34 H341 120.9 no
C11 C35 O36 111.7(3) yes
C11 C35 O38 124.0(3) yes
O36 C35 O38 124.1(3) yes
C35 O36 C37 116.4(3) yes
O36 C37 H372 108.6 no
O36 C37 H373 109.4 no
H372 C37 H373 110.8 no
O36 C37 H371 108.3 no
H372 C37 H371 109.7 no
H373 C37 H371 110.0 no

loop_
_geom_bond_atom_site_label_1
_geom_bond_atom_site_label_2
_geom_bond_distance
_geom_bond_publ_flag
F1 C2 1.358(4) yes
C2 C3 1.377(4) yes
C2 C10 1.381(4) yes
C3 C4 1.381(5) yes
C3 H31 0.944 no
C4 C5 1.391(5) yes
C4 H41 0.958 no
C5 N6 1.469(4) yes
C5 C9 1.417(4) yes
N6 O7 1.250(4) yes
N6 O8 1.218(4) yes
C9 C10 1.389(4) yes
C9 C11 1.530(4) yes
C10 H101 0.941 no
C11 N12 1.512(4) yes
C11 C15 1.576(4) yes
C11 C35 1.542(4) yes
N12 C13 1.261(4) yes
C13 C14 1.538(4) yes
C13 H131 0.966 no
C14 C15 1.534(4) yes
C14 C16 1.511(4) yes
C14 C19 1.529(4) yes
C15 H151 0.985 no
C15 H152 0.947 no
C16 C17 1.401(4) yes
C16 C34 1.378(4) yes
C17 N18 1.436(4) yes
C17 C31 1.391(4) yes
N18 C19 1.397(3) yes
N18 C21 1.435(4) yes
C19 O20 1.225(3) yes
C21 O22 1.219(3) yes
C21 N23 1.353(4) yes
N23 C24 1.417(4) yes
N23 H231 0.873 no
C24 C25 1.398(4) yes
C24 C29 1.402(4) yes
C25 C26 1.383(4) yes
C25 H251 0.937 no
C26 C27 1.398(4) yes
C26 H261 0.947 no
C27 C28 1.389(4) yes
C27 C30 1.508(4) yes
C28 C29 1.386(4) yes
C28 H281 0.949 no
C29 H291 0.940 no
C30 H301 0.958 no
C30 H303 0.961 no
C30 H302 0.960 no
C31 C32 1.389(4) yes
C31 H311 0.934 no
C32 C33 1.391(4) yes
C32 H321 0.934 no
C33 C34 1.401(4) yes
C33 H331 0.945 no
C34 H341 0.937 no
C35 O36 1.323(4) yes
C35 O38 1.209(4) yes
O36 C37 1.459(4) yes
C37 H372 0.973 no
C37 H373 0.983 no
C37 H371 0.962 no

loop_
_geom_hbond_atom_site_label_D
_geom_hbond_atom_site_label_H
_geom_hbond_atom_site_label_A
_geom_hbond_site_symmetry_A
_geom_hbond_angle_DHA
_geom_hbond_distance_DH
_geom_hbond_distance_HA
_geom_hbond_distance_DA
_geom_hbond_publ_flag
C3 H31 O20 2_566 129.08(10) 0.944 2.476 3.157(4) yes
C13 H131 O22 1_554 122.22(8) 0.966 2.525 3.147(4) yes
N23 H231 O20 . 142.94(9) 0.873 1.905 2.654(4) yes

_cod_duplicate_entry 7115886
